data_7063628
loop_
_publ_author_name
'Shenoy, Ankitha M.'
'Fernandes, Premie P.'
'Vellanki, Lakshmi'

_publ_section_title
;
 Functionalized 1,3-dipyrrolyl-1,3-diketone difluoroboron complexes
;
_journal_name_full 'New Journal of Chemistry'
_journal_paper_doi 10.1039/D4NJ04611K
_journal_year 2025
_chemical_formula_moiety 'C11 H8 B F2 N3 O4'
_chemical_formula_sum 'C11 H8 B F2 N3 O4'
_chemical_formula_weight 295.01
_space_group_crystal_system triclinic
_space_group_IT_number 2
_space_group_name_Hall '-P 1'
_space_group_name_H-M_alt 'P -1'
_atom_sites_solution_hydrogens mixed
_audit_creation_date 2024-08-02
_audit_creation_method
;
Olex2 1.5
(compiled 2024.02.16 svn.r378c4104 for OlexSys, GUI svn.r6928)
;
_audit_update_record
;
2024-10-02 deposited with the CCDC.	2025-02-03 downloaded from the CCDC.
;
_cell_angle_alpha 92.953(3)
_cell_angle_beta 90.580(2)
_cell_angle_gamma 108.407(2)
_cell_formula_units_Z 2
_cell_length_a 7.2469(3)
_cell_length_b 7.8596(4)
_cell_length_c 11.2611(6)
_cell_measurement_reflns_used 2550
_cell_measurement_temperature 300(2)
_cell_measurement_theta_max 21.35
_cell_measurement_theta_min 2.74
_cell_volume 607.55(5)
_computing_cell_refinement 'Bruker APEX4/SAINT'
_computing_data_collection 'Bruker APEX4/SAINT'
_computing_data_reduction 'Bruker APEX4/SAINT'
_computing_molecular_graphics 'Olex2 1.5 (Dolomanov et al., 2009)'
_computing_publication_material 'Olex2 1.5 (Dolomanov et al., 2009)'
_computing_structure_refinement 'SHELXL 2019/3 (Sheldrick, 2015)'
_computing_structure_solution 'SHELXL-2019/1 (Sheldrick, 2019)'
_diffrn_ambient_temperature 300.00
_diffrn_measured_fraction_theta_full 1.000
_diffrn_measured_fraction_theta_max 0.999
_diffrn_measurement_device_type 'Bruker D8 QUEST diffractometer with PHOTON II detector'
_diffrn_measurement_method '\f and \w scans'
_diffrn_radiation_type MoK\a
_diffrn_radiation_wavelength 0.71073
_diffrn_reflns_av_R_equivalents 0.0779
_diffrn_reflns_av_unetI/netI 0.0671
_diffrn_reflns_Laue_measured_fraction_full 1.000
_diffrn_reflns_Laue_measured_fraction_max 0.999
_diffrn_reflns_limit_h_max 9
_diffrn_reflns_limit_h_min -9
_diffrn_reflns_limit_k_max 10
_diffrn_reflns_limit_k_min -10
_diffrn_reflns_limit_l_max 14
_diffrn_reflns_limit_l_min -14
_diffrn_reflns_number 16095
_diffrn_reflns_point_group_measured_fraction_full 1.000
_diffrn_reflns_point_group_measured_fraction_max 0.999
_diffrn_reflns_theta_full 25.242
_diffrn_reflns_theta_max 27.096
_diffrn_reflns_theta_min 1.811
_diffrn_source 'i-mu-s microfocus source'
_diffrn_standards_number 0
_exptl_absorpt_coefficient_mu 0.142
_exptl_absorpt_correction_T_max 0.7455
_exptl_absorpt_correction_T_min 0.6463
_exptl_absorpt_correction_type multi-scan
_exptl_absorpt_process_details
;
SADABS-2016/2 (Bruker,2016/2) was used for absorption correction.
wR2(int) was 0.1451 before and 0.0676 after correction.
The Ratio of minimum to maximum transmission is 0.8669.
The \l/2 correction factor is Not present.
;
_exptl_crystal_colour orange
_exptl_crystal_colour_primary orange
_exptl_crystal_density_diffrn 1.613
_exptl_crystal_description block
_exptl_crystal_F_000 300
_exptl_crystal_preparation Luminescent
_exptl_crystal_size_max 0.32
_exptl_crystal_size_mid 0.079
_exptl_crystal_size_min 0.066
_refine_diff_density_max 0.247
_refine_diff_density_min -0.239
_refine_diff_density_rms 0.050
_refine_ls_extinction_method none
_refine_ls_goodness_of_fit_ref 1.017
_refine_ls_hydrogen_treatment mixed
_refine_ls_matrix_type full
_refine_ls_number_parameters 196
_refine_ls_number_reflns 2683
_refine_ls_number_restraints 9
_refine_ls_restrained_S_all 1.028
_refine_ls_R_factor_all 0.1343
_refine_ls_R_factor_gt 0.0551
_refine_ls_shift/su_max 0.000
_refine_ls_shift/su_mean 0.000
_refine_ls_structure_factor_coef Fsqd
_refine_ls_weighting_details 'w=1/[\s^2^(Fo^2^)+(0.0666P)^2^+0.1513P] where P=(Fo^2^+2Fc^2^)/3'
_refine_ls_weighting_scheme calc
_refine_ls_wR_factor_gt 0.1258
_refine_ls_wR_factor_ref 0.1629
_reflns_Friedel_coverage 0.000
_reflns_number_gt 1344
_reflns_number_total 2683
_reflns_threshold_expression 'I > 2\s(I)'
_cod_data_source_file d4nj04611k1.cif
_cod_data_source_block ak_no2_180724_0m_a
_cod_database_code 7063628
_shelx_shelxl_version_number 2019/3
_shelx_space_group_comment
;
The symmetry employed for this shelxl refinement is uniquely defined
by the following loop, which should always be used as a source of
symmetry information in preference to the above space-group names.
They are only intended as comments.
;
_shelx_estimated_absorpt_t_max 0.991
_shelx_estimated_absorpt_t_min 0.956
_olex2_refinement_description
;
1. Fixed Uiso
 At 1.2 times of:
  All C(H) groups
 At 1.5 times of:
  All N(H) groups
2. Uiso/Uaniso restraints and constraints
C1 \\sim N3: within 2A with sigma of 0.002 and sigma for terminal atoms of
0.004 within 2A
3. Rigid body (RIGU) restrains
 N3, C2
 with sigma for 1-2 distances of 0.002 and sigma for 1-3 distances of 0.002
4.a Aromatic/amide H refined with riding coordinates:
 C2(H2), C3(H3A), C4(H4), C6(H6), C9(H9), C10(H10)
;
_olex2_submission_special_instructions 'No special instructions were received'

loop_
_space_group_symop_operation_xyz
'x, y, z'
'-x, -y, -z'

loop_
_atom_site_label
_atom_site_type_symbol
_atom_site_fract_x
_atom_site_fract_y
_atom_site_fract_z
_atom_site_U_iso_or_equiv
_atom_site_adp_type
_atom_site_occupancy
_atom_site_site_symmetry_order
_atom_site_calc_flag
_atom_site_refinement_flags_posn
_atom_site_refinement_flags_adp
_atom_site_refinement_flags_occupancy
_atom_site_disorder_assembly
_atom_site_disorder_group
F1 F 0.9540(3) 0.1441(3) 0.43357(18) 0.0813(7) Uani 1 1 d . . . . .
F2 F 0.9375(2) 0.3842(2) 0.33777(16) 0.0713(6) Uani 1 1 d . . . . .
O1 O 0.5949(4) 0.6935(3) 0.9629(2) 0.0765(7) Uani 1 1 d . . . . .
O2 O 0.7571(2) 0.3026(3) 0.50572(17) 0.0523(6) Uani 1 1 d . . . . .
O3 O 0.6796(2) 0.1201(3) 0.31836(17) 0.0517(6) Uani 1 1 d . . . . .
O4 O 0.8535(4) 0.6430(4) 0.8960(2) 0.0950(9) Uani 1 1 d . . . . .
N1 N 0.6586(3) 0.4586(3) 0.7031(2) 0.0434(6) Uani 1 1 d . . . . .
H1 H 0.774(5) 0.478(4) 0.693(3) 0.065 Uiso 1 1 d . U . . .
N3 N 0.4164(4) -0.0849(3) 0.1441(2) 0.0548(6) Uani 1 1 d . U . . .
H3 H 0.550(5) -0.089(4) 0.126(3) 0.082 Uiso 1 1 d . U . . .
N4 N 0.6809(5) 0.6260(4) 0.8894(2) 0.0622(8) Uani 1 1 d . . . . .
C1 C 0.3636(4) -0.0035(4) 0.2433(2) 0.0445(7) Uani 1 1 d . U . . .
C2 C 0.2538(5) -0.1660(4) 0.0762(3) 0.0665(10) Uani 1 1 d . . . . .
H2 H 0.248998 -0.231501 0.004410 0.080 Uiso 1 1 calc R U . . .
C3 C 0.0997(5) -0.1363(5) 0.1298(3) 0.0703(10) Uani 1 1 d . . . . .
H3A H -0.028398 -0.176807 0.101022 0.084 Uiso 1 1 calc R U . . .
C4 C 0.1655(4) -0.0360(4) 0.2341(3) 0.0507(8) Uani 1 1 d . . . . .
H4 H 0.090024 0.003098 0.288725 0.061 Uiso 1 1 calc R U . . .
C5 C 0.4958(4) 0.1009(3) 0.3327(2) 0.0389(7) Uani 1 1 d . . . . .
C6 C 0.4366(4) 0.1809(3) 0.4321(2) 0.0404(7) Uani 1 1 d . . . . .
H6 H 0.305605 0.168263 0.441052 0.048 Uiso 1 1 calc R U . . .
C7 C 0.5701(4) 0.2777(3) 0.5163(2) 0.0380(7) Uani 1 1 d . . . . .
C8 C 0.5187(4) 0.3594(3) 0.6229(2) 0.0398(7) Uani 1 1 d . . . . .
C9 C 0.3410(4) 0.3597(4) 0.6642(3) 0.0480(8) Uani 1 1 d . . . . .
H9 H 0.220829 0.301586 0.626950 0.058 Uiso 1 1 calc R U . . .
C10 C 0.3723(4) 0.4617(4) 0.7710(3) 0.0517(8) Uani 1 1 d . . . . .
H10 H 0.278438 0.485421 0.818879 0.062 Uiso 1 1 calc R U . . .
C11 C 0.5691(4) 0.5202(4) 0.7916(2) 0.0448(7) Uani 1 1 d . . . . .
B1 B 0.8342(5) 0.2376(5) 0.3996(3) 0.0520(9) Uani 1 1 d . . . . .

loop_
_atom_site_aniso_label
_atom_site_aniso_U_11
_atom_site_aniso_U_22
_atom_site_aniso_U_33
_atom_site_aniso_U_23
_atom_site_aniso_U_13
_atom_site_aniso_U_12
F1 0.0647(12) 0.1047(16) 0.0900(14) -0.0141(12) -0.0130(10) 0.0525(12)
F2 0.0470(10) 0.0767(13) 0.0736(13) -0.0010(10) 0.0056(9) -0.0033(9)
O1 0.1033(19) 0.0667(15) 0.0518(14) -0.0113(12) 0.0125(13) 0.0179(14)
O2 0.0298(10) 0.0657(14) 0.0574(13) -0.0145(10) -0.0024(9) 0.0125(9)
O3 0.0315(11) 0.0578(13) 0.0618(13) -0.0132(10) 0.0036(9) 0.0112(9)
O4 0.0669(17) 0.124(2) 0.0817(19) -0.0367(16) -0.0225(14) 0.0198(16)
N1 0.0371(13) 0.0472(14) 0.0425(14) -0.0016(11) -0.0010(12) 0.0091(12)
N3 0.0560(13) 0.0513(14) 0.0520(14) -0.0066(11) 0.0062(11) 0.0112(11)
N4 0.078(2) 0.0567(18) 0.0443(17) -0.0063(14) -0.0011(16) 0.0111(16)
C1 0.0466(14) 0.0419(14) 0.0425(14) -0.0058(12) 0.0068(12) 0.0114(12)
C2 0.078(2) 0.058(2) 0.0494(19) -0.0187(16) -0.0063(17) 0.0046(18)
C3 0.056(2) 0.076(2) 0.067(2) -0.0133(19) -0.0086(18) 0.0074(18)
C4 0.0384(16) 0.060(2) 0.0497(18) -0.0106(15) 0.0022(13) 0.0121(14)
C5 0.0337(15) 0.0349(15) 0.0460(17) 0.0004(13) 0.0034(12) 0.0082(12)
C6 0.0292(14) 0.0425(16) 0.0471(17) -0.0022(14) 0.0018(12) 0.0087(12)
C7 0.0320(15) 0.0362(15) 0.0441(16) 0.0018(13) 0.0003(12) 0.0085(12)
C8 0.0347(15) 0.0408(16) 0.0397(16) -0.0016(13) -0.0025(12) 0.0068(12)
C9 0.0370(16) 0.0523(18) 0.0494(18) -0.0025(15) 0.0021(13) 0.0074(13)
C10 0.0483(18) 0.058(2) 0.0478(19) -0.0021(16) 0.0079(14) 0.0154(15)
C11 0.0509(18) 0.0437(17) 0.0349(16) -0.0026(13) -0.0010(14) 0.0088(14)
B1 0.0300(17) 0.059(2) 0.066(2) -0.005(2) 0.0007(17) 0.0145(17)

loop_
_atom_type_symbol
_atom_type_description
_atom_type_scat_dispersion_real
_atom_type_scat_dispersion_imag
_atom_type_scat_source
C C 0.0033 0.0016 'International Tables Vol C Tables 4.2.6.8 and 6.1.1.4'
H H 0.0000 0.0000 'International Tables Vol C Tables 4.2.6.8 and 6.1.1.4'
B B 0.0013 0.0007 'International Tables Vol C Tables 4.2.6.8 and 6.1.1.4'
F F 0.0171 0.0103 'International Tables Vol C Tables 4.2.6.8 and 6.1.1.4'
N N 0.0061 0.0033 'International Tables Vol C Tables 4.2.6.8 and 6.1.1.4'
O O 0.0106 0.0060 'International Tables Vol C Tables 4.2.6.8 and 6.1.1.4'

loop_
_geom_angle_atom_site_label_1
_geom_angle_atom_site_label_2
_geom_angle_atom_site_label_3
_geom_angle
_geom_angle_site_symmetry_1
_geom_angle_site_symmetry_3
_geom_angle_publ_flag
C7 O2 B1 121.8(2) . . ?
C5 O3 B1 122.3(2) . . ?
C8 N1 H1 123(2) . . ?
C11 N1 H1 130(2) . . ?
C11 N1 C8 107.7(2) . . ?
C1 N3 H3 126.6(19) . . ?
C2 N3 H3 125.3(19) . . ?
C2 N3 C1 108.1(3) . . ?
O1 N4 C11 117.4(3) . . ?
O4 N4 O1 124.3(3) . . ?
O4 N4 C11 118.3(3) . . ?
N3 C1 C4 107.3(2) . . ?
N3 C1 C5 124.5(3) . . ?
C4 C1 C5 128.2(3) . . ?
N3 C2 H2 125.5 . . ?
C3 C2 N3 108.9(3) . . ?
C3 C2 H2 125.5 . . ?
C2 C3 H3A 126.0 . . ?
C2 C3 C4 108.0(3) . . ?
C4 C3 H3A 126.0 . . ?
C1 C4 H4 126.2 . . ?
C3 C4 C1 107.7(3) . . ?
C3 C4 H4 126.2 . . ?
O3 C5 C1 116.8(2) . . ?
O3 C5 C6 120.4(2) . . ?
C6 C5 C1 122.8(2) . . ?
C5 C6 H6 119.9 . . ?
C7 C6 C5 120.2(2) . . ?
C7 C6 H6 119.9 . . ?
O2 C7 C6 121.8(2) . . ?
O2 C7 C8 115.0(2) . . ?
C6 C7 C8 123.1(2) . . ?
N1 C8 C7 120.8(2) . . ?
N1 C8 C9 108.0(2) . . ?
C9 C8 C7 131.2(2) . . ?
C8 C9 H9 126.0 . . ?
C8 C9 C10 108.1(2) . . ?
C10 C9 H9 126.0 . . ?
C9 C10 H10 127.0 . . ?
C11 C10 C9 106.0(3) . . ?
C11 C10 H10 127.0 . . ?
N1 C11 N4 119.7(3) . . ?
N1 C11 C10 110.3(2) . . ?
C10 C11 N4 130.0(3) . . ?
F1 B1 F2 110.1(3) . . ?
F1 B1 O2 108.9(3) . . ?
F1 B1 O3 108.9(3) . . ?
F2 B1 O2 108.6(3) . . ?
F2 B1 O3 107.6(3) . . ?
O2 B1 O3 112.7(2) . . ?

loop_
_geom_bond_atom_site_label_1
_geom_bond_atom_site_label_2
_geom_bond_distance
_geom_bond_site_symmetry_2
_geom_bond_publ_flag
F1 B1 1.366(4) . ?
F2 B1 1.386(4) . ?
O1 N4 1.237(3) . ?
O2 C7 1.314(3) . ?
O2 B1 1.460(4) . ?
O3 C5 1.306(3) . ?
O3 B1 1.477(4) . ?
O4 N4 1.216(3) . ?
N1 H1 0.81(3) . ?
N1 C8 1.364(3) . ?
N1 C11 1.346(4) . ?
N3 H3 1.00(3) . ?
N3 C1 1.376(3) . ?
N3 C2 1.355(4) . ?
N4 C11 1.422(4) . ?
C1 C4 1.378(4) . ?
C1 C5 1.416(4) . ?
C2 H2 0.9300 . ?
C2 C3 1.353(5) . ?
C3 H3A 0.9300 . ?
C3 C4 1.373(4) . ?
C4 H4 0.9300 . ?
C5 C6 1.392(4) . ?
C6 H6 0.9300 . ?
C6 C7 1.362(3) . ?
C7 C8 1.440(4) . ?
C8 C9 1.373(4) . ?
C9 H9 0.9300 . ?
C9 C10 1.386(4) . ?
C10 H10 0.9300 . ?
C10 C11 1.367(4) . ?

loop_
_geom_hbond_atom_site_label_D
_geom_hbond_atom_site_label_H
_geom_hbond_atom_site_label_A
_geom_hbond_distance_DH
_geom_hbond_distance_HA
_geom_hbond_distance_DA
_geom_hbond_angle_DHA
_geom_hbond_site_symmetry_A
_geom_hbond_publ_flag
N1 H1 F2 0.81(3) 2.07(3) 2.848(3) 160(3) 2_766 yes
N3 H3 O1 1.00(3) 2.54(3) 3.160(4) 120(2) 1_544 yes
C3 H3A O4 0.93 2.63 3.256(4) 125.1 1_444 yes
C4 H4 F1 0.93 2.32 3.242(4) 169.4 1_455 yes
C6 H6 F1 0.93 2.50 3.418(3) 171.6 1_455 yes

loop_
_geom_torsion_atom_site_label_1
_geom_torsion_atom_site_label_2
_geom_torsion_atom_site_label_3
_geom_torsion_atom_site_label_4
_geom_torsion
_geom_torsion_site_symmetry_1
_geom_torsion_site_symmetry_2
_geom_torsion_site_symmetry_3
_geom_torsion_site_symmetry_4
_geom_torsion_publ_flag
O1 N4 C11 N1 173.4(2) . . . . ?
O1 N4 C11 C10 -8.5(5) . . . . ?
O2 C7 C8 N1 1.8(4) . . . . ?
O2 C7 C8 C9 -179.0(3) . . . . ?
O3 C5 C6 C7 -1.1(4) . . . . ?
O4 N4 C11 N1 -7.2(4) . . . . ?
O4 N4 C11 C10 170.8(3) . . . . ?
N1 C8 C9 C10 0.4(3) . . . . ?
N3 C1 C4 C3 0.0(3) . . . . ?
N3 C1 C5 O3 0.2(4) . . . . ?
N3 C1 C5 C6 -179.9(3) . . . . ?
N3 C2 C3 C4 -0.6(4) . . . . ?
C1 N3 C2 C3 0.5(4) . . . . ?
C1 C5 C6 C7 179.0(3) . . . . ?
C2 N3 C1 C4 -0.3(3) . . . . ?
C2 N3 C1 C5 -177.3(3) . . . . ?
C2 C3 C4 C1 0.4(4) . . . . ?
C4 C1 C5 O3 -176.2(3) . . . . ?
C4 C1 C5 C6 3.8(5) . . . . ?
C5 O3 B1 F1 130.7(3) . . . . ?
C5 O3 B1 F2 -109.9(3) . . . . ?
C5 O3 B1 O2 9.7(4) . . . . ?
C5 C1 C4 C3 176.8(3) . . . . ?
C5 C6 C7 O2 1.7(4) . . . . ?
C5 C6 C7 C8 -178.0(2) . . . . ?
C6 C7 C8 N1 -178.4(3) . . . . ?
C6 C7 C8 C9 0.8(5) . . . . ?
C7 O2 B1 F1 -130.1(3) . . . . ?
C7 O2 B1 F2 110.0(3) . . . . ?
C7 O2 B1 O3 -9.1(4) . . . . ?
C7 C8 C9 C10 -178.9(3) . . . . ?
C8 N1 C11 N4 178.8(2) . . . . ?
C8 N1 C11 C10 0.4(3) . . . . ?
C8 C9 C10 C11 -0.1(3) . . . . ?
C9 C10 C11 N1 -0.2(3) . . . . ?
C9 C10 C11 N4 -178.4(3) . . . . ?
C11 N1 C8 C7 178.9(2) . . . . ?
C11 N1 C8 C9 -0.5(3) . . . . ?
B1 O2 C7 C6 3.9(4) . . . . ?
B1 O2 C7 C8 -176.3(3) . . . . ?
B1 O3 C5 C1 174.9(3) . . . . ?
B1 O3 C5 C6 -5.1(4) . . . . ?
